data_4315521
loop_
_publ_author_name
'Davide Lionetti'
'Andrew J. Medvecz'
'Vesela Ugrinova'
'Mauricio Quiroz-Guzman'
'Bruce C. Noll'
'Seth N. Brown'

_publ_section_title
;
 Redox-Active Tripodal Aminetris(aryloxide) Complexes of Titanium(IV)
;
_journal_name_full 'Inorganic Chemistry'
_journal_page_first 4687
_journal_page_last 4697
_journal_paper_doi 10.1021/ic100347h
_journal_volume 49
_journal_year 2010
_chemical_formula_moiety 'C36 H51 N O6'
_chemical_formula_sum 'C36 H51 N O6'
_chemical_formula_weight 593.78
_chemical_name_common N(CH2C6H2-2-OH-3-tBu-5-OCH3)3
_chemical_name_systematic
;
 Tris(2-hydroxy-3-tert-butyl-5-methoxybenzyl)amine
;
_space_group_IT_number 2
_symmetry_cell_setting triclinic
_symmetry_space_group_name_Hall '-P 1'
_symmetry_space_group_name_H-M 'P -1'
_atom_sites_solution_hydrogens difmap
_atom_sites_solution_primary direct
_atom_sites_solution_secondary none
_audit_creation_method SHELXL-97
_cell_angle_alpha 73.7099(11)
_cell_angle_beta 69.0650(11)
_cell_angle_gamma 88.2183(12)
_cell_formula_units_Z 2
_cell_length_a 10.4142(8)
_cell_length_b 12.9974(10)
_cell_length_c 14.0615(10)
_cell_measurement_reflns_used 7117
_cell_measurement_temperature 120(2)
_cell_measurement_theta_max 28.27
_cell_measurement_theta_min 2.50
_cell_volume 1701.2(2)
_computing_cell_refinement 'SAINT (Bruker, 2000)'
_computing_data_collection 'SMART (Bruker, 2000)'
_computing_data_reduction 'SAINT/XPREP (Bruker, 2000; Sheldrick, 2003)'
_computing_molecular_graphics 'XP (Sheldrick, 2008)'
_computing_publication_material 'XCIF (Sheldrick, 2008)'
_computing_structure_refinement 'XL (Sheldrick, 2008)'
_computing_structure_solution 'XS (Sheldrick, 2008)'
_diffrn_ambient_temperature 120(2)
_diffrn_detector_area_resol_mean 8.33
_diffrn_measured_fraction_theta_full 0.994
_diffrn_measured_fraction_theta_max 0.994
_diffrn_measurement_device_type 'Bruker SMART APEX CCD diffractometer'
_diffrn_measurement_method '\f and \w scans'
_diffrn_radiation_monochromator graphite
_diffrn_radiation_source 'fine-focus sealed tube'
_diffrn_radiation_type MoK\a
_diffrn_radiation_wavelength 0.71073
_diffrn_reflns_av_R_equivalents 0.0317
_diffrn_reflns_av_sigmaI/netI 0.0329
_diffrn_reflns_limit_h_max 13
_diffrn_reflns_limit_h_min -13
_diffrn_reflns_limit_k_max 17
_diffrn_reflns_limit_k_min -17
_diffrn_reflns_limit_l_max 18
_diffrn_reflns_limit_l_min -18
_diffrn_reflns_number 28678
_diffrn_reflns_theta_full 28.34
_diffrn_reflns_theta_max 28.34
_diffrn_reflns_theta_min 1.62
_exptl_absorpt_coefficient_mu 0.078
_exptl_absorpt_correction_T_max 0.9897
_exptl_absorpt_correction_T_min 0.9780
_exptl_absorpt_correction_type multi-scan
_exptl_absorpt_process_details
;
 Blessing, R. H. (1995) Acta Cryst. A51, 33-38.

 Sheldrick, G. M. (2004) SADABS, University of G\"ottingen, Germany.
;
_exptl_crystal_colour colorless
_exptl_crystal_density_diffrn 1.159
_exptl_crystal_density_method 'not measured'
_exptl_crystal_description block
_exptl_crystal_F_000 644
_exptl_crystal_recrystallization_method
;
Crystals were deposited from a CH3OH solution of crude product.
;
_exptl_crystal_size_max 0.29
_exptl_crystal_size_mid 0.26
_exptl_crystal_size_min 0.13
_refine_diff_density_max 0.248
_refine_diff_density_min -0.201
_refine_diff_density_rms 0.037
_refine_ls_extinction_method none
_refine_ls_goodness_of_fit_ref 1.049
_refine_ls_hydrogen_treatment refall
_refine_ls_matrix_type full
_refine_ls_number_parameters 592
_refine_ls_number_reflns 8436
_refine_ls_number_restraints 0
_refine_ls_restrained_S_all 1.049
_refine_ls_R_factor_all 0.0559
_refine_ls_R_factor_gt 0.0392
_refine_ls_shift/su_max 0.001
_refine_ls_shift/su_mean 0.000
_refine_ls_structure_factor_coef Fsqd
_refine_ls_weighting_details 'calc w=1/[\s^2^(Fo^2^)+(0.0438P)^2^+0.2762P] where P=(Fo^2^+2Fc^2^)/3'
_refine_ls_weighting_scheme calc
_refine_ls_wR_factor_gt 0.0926
_refine_ls_wR_factor_ref 0.1021
_reflns_number_gt 6385
_reflns_number_total 8436
_reflns_threshold_expression >2sigma(I)
_cod_data_source_file ic100347h_si_002_1.cif
_cod_data_source_block tripodh3
_cod_depositor_comments
;
The following automatic conversions were performed:

'_symmetry_cell_setting' value 'Triclinic' changed to 'triclinic'
according to the built-in table from CIF Core dictionary named
'cif_core.dic' version 2.4.1 from 2010-06-29.

Automatic conversion script
Id: cif_fix_values 1646 2011-03-28 12:23:43Z adriana 
;
_cod_database_code 4315521

loop_
_symmetry_equiv_pos_as_xyz
'x, y, z'
'-x, -y, -z'

loop_
_atom_site_label
_atom_site_type_symbol
_atom_site_fract_x
_atom_site_fract_y
_atom_site_fract_z
_atom_site_U_iso_or_equiv
_atom_site_adp_type
_atom_site_occupancy
_atom_site_symmetry_multiplicity
_atom_site_calc_flag
_atom_site_refinement_flags
_atom_site_disorder_assembly
_atom_site_disorder_group
N N 0.54948(9) 0.82822(7) 0.27777(7) 0.01912(19) Uani 1 1 d . . .
O1 O 0.37770(10) 0.60052(8) 0.42051(7) 0.0370(2) Uani 1 1 d . . .
O2 O 0.30974(9) 0.78945(7) 0.20936(7) 0.02786(19) Uani 1 1 d . . .
O3 O 0.31146(9) 0.80862(7) 0.45664(7) 0.02643(18) Uani 1 1 d . . .
O11 O 0.69467(9) 0.51158(7) 0.04849(7) 0.0338(2) Uani 1 1 d . . .
O21 O 0.39410(9) 1.23161(6) 0.05311(7) 0.0312(2) Uani 1 1 d . . .
O31 O 0.65121(9) 0.88463(7) 0.65834(7) 0.0300(2) Uani 1 1 d . . .
C10 C 0.63166(13) 0.73405(9) 0.29432(10) 0.0236(2) Uani 1 1 d . . .
C11 C 0.58528(12) 0.64335(9) 0.26350(9) 0.0232(2) Uani 1 1 d . . .
C12 C 0.45856(13) 0.58534(9) 0.32468(9) 0.0252(2) Uani 1 1 d . . .
C13 C 0.40782(12) 0.50727(9) 0.29178(9) 0.0252(2) Uani 1 1 d . . .
C14 C 0.49408(13) 0.48686(9) 0.19877(10) 0.0264(3) Uani 1 1 d . . .
C15 C 0.62266(13) 0.54136(9) 0.13863(9) 0.0256(2) Uani 1 1 d . . .
C16 C 0.66809(13) 0.62083(9) 0.16959(9) 0.0244(2) Uani 1 1 d . . .
C17 C 0.82636(15) 0.56635(12) -0.01596(11) 0.0374(3) Uani 1 1 d . . .
C18 C 0.26291(14) 0.44986(10) 0.35388(10) 0.0327(3) Uani 1 1 d . . .
C20 C 0.57748(12) 0.87886(9) 0.16330(8) 0.0201(2) Uani 1 1 d . . .
C21 C 0.46462(11) 0.94823(8) 0.14633(8) 0.0195(2) Uani 1 1 d . . .
C22 C 0.33530(11) 0.89975(9) 0.16993(8) 0.0210(2) Uani 1 1 d . . .
C23 C 0.22763(11) 0.96073(9) 0.15208(8) 0.0226(2) Uani 1 1 d . . .
C24 C 0.25596(12) 1.07156(9) 0.11288(9) 0.0236(2) Uani 1 1 d . . .
C25 C 0.38342(12) 1.12120(9) 0.09124(9) 0.0237(2) Uani 1 1 d . . .
C26 C 0.48876(12) 1.05963(9) 0.10699(8) 0.0210(2) Uani 1 1 d . . .
C27 C 0.52188(15) 1.28628(10) 0.03183(11) 0.0322(3) Uani 1 1 d . . .
C28 C 0.08594(12) 0.90774(10) 0.17481(9) 0.0278(3) Uani 1 1 d . . .
C30 C 0.57831(12) 0.91039(9) 0.32368(9) 0.0205(2) Uani 1 1 d . . .
C31 C 0.53215(11) 0.87382(8) 0.44340(8) 0.0197(2) Uani 1 1 d . . .
C32 C 0.39962(11) 0.82628(9) 0.50543(9) 0.0209(2) Uani 1 1 d . . .
C33 C 0.35206(12) 0.79609(9) 0.61744(9) 0.0226(2) Uani 1 1 d . . .
C34 C 0.44353(12) 0.81835(9) 0.66203(9) 0.0241(2) Uani 1 1 d . . .
C35 C 0.57531(12) 0.86714(9) 0.60103(9) 0.0231(2) Uani 1 1 d . . .
C36 C 0.62092(12) 0.89400(9) 0.49152(9) 0.0215(2) Uani 1 1 d . . .
C37 C 0.78950(14) 0.92876(11) 0.60042(11) 0.0329(3) Uani 1 1 d . . .
C38 C 0.20722(12) 0.74155(9) 0.68741(9) 0.0272(3) Uani 1 1 d . . .
C181 C 0.15441(16) 0.53363(12) 0.35861(14) 0.0438(4) Uani 1 1 d . . .
C182 C 0.24958(19) 0.38417(12) 0.46679(12) 0.0431(4) Uani 1 1 d . . .
C183 C 0.23109(17) 0.37260(12) 0.29937(14) 0.0414(3) Uani 1 1 d . . .
C281 C 0.01709(15) 0.85095(13) 0.29465(11) 0.0380(3) Uani 1 1 d . . .
C282 C 0.10053(15) 0.82655(12) 0.11075(12) 0.0354(3) Uani 1 1 d . . .
C283 C -0.00936(14) 0.99121(12) 0.14256(11) 0.0345(3) Uani 1 1 d . . .
C381 C 0.19322(16) 0.63138(11) 0.66994(12) 0.0352(3) Uani 1 1 d . . .
C382 C 0.18037(16) 0.72255(12) 0.80608(10) 0.0363(3) Uani 1 1 d . . .
C383 C 0.09646(13) 0.81236(11) 0.66135(11) 0.0311(3) Uani 1 1 d . . .
H1 H 0.394(2) 0.6610(17) 0.4237(16) 0.074(6) Uiso 1 1 d . . .
H2 H 0.3758(18) 0.7626(14) 0.2258(14) 0.057(5) Uiso 1 1 d . . .
H3 H 0.3631(17) 0.8230(13) 0.3866(14) 0.055(5) Uiso 1 1 d . . .
H10A H 0.7324(14) 0.7563(10) 0.2511(10) 0.028(3) Uiso 1 1 d . . .
H10B H 0.6201(13) 0.7108(10) 0.3692(11) 0.026(3) Uiso 1 1 d . . .
H14 H 0.4671(14) 0.4327(11) 0.1721(11) 0.032(4) Uiso 1 1 d . . .
H16 H 0.7557(14) 0.6610(11) 0.1277(11) 0.029(3) Uiso 1 1 d . . .
H17A H 0.8648(15) 0.5337(12) -0.0745(12) 0.041(4) Uiso 1 1 d . . .
H17B H 0.8196(15) 0.6446(13) -0.0471(12) 0.045(4) Uiso 1 1 d . . .
H17C H 0.8886(16) 0.5581(12) 0.0265(12) 0.044(4) Uiso 1 1 d . . .
H18A H 0.1645(16) 0.5848(13) 0.3979(13) 0.050(5) Uiso 1 1 d . . .
H18B H 0.0619(18) 0.4967(13) 0.3957(13) 0.051(5) Uiso 1 1 d . . .
H18C H 0.1641(17) 0.5776(14) 0.2847(14) 0.053(5) Uiso 1 1 d . . .
H18D H 0.1570(18) 0.3437(14) 0.5052(13) 0.057(5) Uiso 1 1 d . . .
H18E H 0.2637(17) 0.4305(14) 0.5090(13) 0.053(5) Uiso 1 1 d . . .
H18F H 0.3209(17) 0.3304(14) 0.4623(13) 0.051(5) Uiso 1 1 d . . .
H18G H 0.2952(16) 0.3157(13) 0.2931(12) 0.042(4) Uiso 1 1 d . . .
H18H H 0.1368(17) 0.3372(13) 0.3419(13) 0.048(4) Uiso 1 1 d . . .
H18I H 0.2354(16) 0.4098(13) 0.2254(13) 0.048(4) Uiso 1 1 d . . .
H20A H 0.6677(13) 0.9221(10) 0.1293(10) 0.023(3) Uiso 1 1 d . . .
H20B H 0.5851(12) 0.8212(10) 0.1304(9) 0.021(3) Uiso 1 1 d . . .
H24 H 0.1854(14) 1.1158(11) 0.1007(11) 0.033(4) Uiso 1 1 d . . .
H26 H 0.5784(13) 1.0924(10) 0.0908(9) 0.020(3) Uiso 1 1 d . . .
H27A H 0.5444(15) 1.2701(12) 0.0983(12) 0.041(4) Uiso 1 1 d . . .
H27B H 0.5098(15) 1.3645(12) 0.0079(11) 0.040(4) Uiso 1 1 d . . .
H27C H 0.5963(15) 1.2658(12) -0.0277(12) 0.040(4) Uiso 1 1 d . . .
H28A H 0.0023(16) 0.9040(13) 0.3379(13) 0.051(5) Uiso 1 1 d . . .
H28B H 0.0722(16) 0.7928(13) 0.3207(12) 0.044(4) Uiso 1 1 d . . .
H28C H -0.0766(17) 0.8163(12) 0.3112(12) 0.046(4) Uiso 1 1 d . . .
H28D H 0.0067(17) 0.7962(13) 0.1226(12) 0.050(4) Uiso 1 1 d . . .
H28E H 0.1447(15) 0.8645(12) 0.0319(13) 0.041(4) Uiso 1 1 d . . .
H28F H 0.1564(15) 0.7656(12) 0.1300(12) 0.040(4) Uiso 1 1 d . . .
H28G H -0.0302(15) 1.0448(12) 0.1858(12) 0.042(4) Uiso 1 1 d . . .
H28H H 0.0315(14) 1.0328(11) 0.0656(12) 0.034(4) Uiso 1 1 d . . .
H28I H -0.0988(16) 0.9504(12) 0.1546(12) 0.045(4) Uiso 1 1 d . . .
H30A H 0.6778(13) 0.9343(10) 0.2929(10) 0.022(3) Uiso 1 1 d . . .
H30B H 0.5277(13) 0.9733(10) 0.3020(10) 0.023(3) Uiso 1 1 d . . .
H34 H 0.4172(13) 0.7995(10) 0.7394(11) 0.030(3) Uiso 1 1 d . . .
H36 H 0.7131(13) 0.9286(10) 0.4452(10) 0.024(3) Uiso 1 1 d . . .
H37A H 0.8454(14) 0.8810(11) 0.5587(11) 0.034(4) Uiso 1 1 d . . .
H37B H 0.8268(16) 0.9342(12) 0.6548(12) 0.044(4) Uiso 1 1 d . . .
H37C H 0.7933(15) 1.0022(13) 0.5517(12) 0.044(4) Uiso 1 1 d . . .
H38A H 0.1979(15) 0.6378(11) 0.5978(12) 0.039(4) Uiso 1 1 d . . .
H38B H 0.2654(17) 0.5851(13) 0.6839(13) 0.050(5) Uiso 1 1 d . . .
H38C H 0.1005(17) 0.5949(13) 0.7199(13) 0.050(4) Uiso 1 1 d . . .
H38D H 0.2463(15) 0.6740(12) 0.8295(11) 0.037(4) Uiso 1 1 d . . .
H38E H 0.1875(14) 0.7916(12) 0.8237(11) 0.036(4) Uiso 1 1 d . . .
H38F H 0.0822(17) 0.6885(13) 0.8505(13) 0.051(5) Uiso 1 1 d . . .
H38G H 0.1094(14) 0.8871(12) 0.6668(11) 0.036(4) Uiso 1 1 d . . .
H38H H 0.0022(16) 0.7790(12) 0.7141(12) 0.042(4) Uiso 1 1 d . . .
H38I H 0.0985(15) 0.8182(12) 0.5897(12) 0.040(4) Uiso 1 1 d . . .

loop_
_atom_site_aniso_label
_atom_site_aniso_U_11
_atom_site_aniso_U_22
_atom_site_aniso_U_33
_atom_site_aniso_U_23
_atom_site_aniso_U_13
_atom_site_aniso_U_12
N 0.0235(5) 0.0187(4) 0.0183(4) -0.0063(4) -0.0108(4) 0.0047(4)
O1 0.0501(6) 0.0281(5) 0.0252(5) -0.0120(4) -0.0015(4) 0.0020(4)
O2 0.0280(5) 0.0222(4) 0.0331(5) -0.0025(3) -0.0148(4) 0.0005(3)
O3 0.0258(4) 0.0333(5) 0.0224(4) -0.0084(4) -0.0107(4) -0.0017(3)
O11 0.0401(5) 0.0338(5) 0.0280(5) -0.0173(4) -0.0068(4) 0.0081(4)
O21 0.0384(5) 0.0208(4) 0.0360(5) -0.0042(4) -0.0190(4) 0.0063(4)
O31 0.0332(5) 0.0389(5) 0.0273(4) -0.0152(4) -0.0180(4) 0.0068(4)
C10 0.0286(6) 0.0231(5) 0.0247(6) -0.0092(5) -0.0148(5) 0.0085(5)
C11 0.0308(6) 0.0192(5) 0.0239(6) -0.0068(4) -0.0151(5) 0.0088(5)
C12 0.0338(6) 0.0209(5) 0.0205(5) -0.0071(4) -0.0092(5) 0.0079(5)
C13 0.0317(6) 0.0181(5) 0.0250(6) -0.0036(4) -0.0118(5) 0.0052(5)
C14 0.0356(7) 0.0195(5) 0.0283(6) -0.0088(5) -0.0156(5) 0.0061(5)
C15 0.0343(7) 0.0228(5) 0.0221(6) -0.0090(5) -0.0115(5) 0.0104(5)
C16 0.0272(6) 0.0223(5) 0.0248(6) -0.0071(5) -0.0110(5) 0.0075(5)
C17 0.0357(7) 0.0425(8) 0.0309(7) -0.0157(6) -0.0054(6) 0.0116(6)
C18 0.0349(7) 0.0220(6) 0.0347(7) -0.0031(5) -0.0087(6) 0.0003(5)
C20 0.0216(6) 0.0221(5) 0.0174(5) -0.0068(4) -0.0074(4) 0.0034(4)
C21 0.0221(5) 0.0226(5) 0.0146(5) -0.0064(4) -0.0070(4) 0.0041(4)
C22 0.0243(6) 0.0223(5) 0.0163(5) -0.0046(4) -0.0080(4) 0.0013(4)
C23 0.0217(5) 0.0306(6) 0.0160(5) -0.0072(4) -0.0070(4) 0.0039(5)
C24 0.0255(6) 0.0283(6) 0.0192(5) -0.0073(5) -0.0107(5) 0.0091(5)
C25 0.0325(6) 0.0217(5) 0.0182(5) -0.0057(4) -0.0111(5) 0.0058(5)
C26 0.0232(6) 0.0243(5) 0.0160(5) -0.0062(4) -0.0073(4) 0.0015(4)
C27 0.0446(8) 0.0225(6) 0.0339(7) -0.0064(5) -0.0208(6) 0.0018(5)
C28 0.0210(6) 0.0376(7) 0.0245(6) -0.0083(5) -0.0087(5) 0.0033(5)
C30 0.0231(6) 0.0200(5) 0.0198(5) -0.0070(4) -0.0083(4) 0.0013(4)
C31 0.0246(6) 0.0171(5) 0.0196(5) -0.0070(4) -0.0095(4) 0.0049(4)
C32 0.0245(6) 0.0194(5) 0.0226(5) -0.0082(4) -0.0114(5) 0.0044(4)
C33 0.0267(6) 0.0193(5) 0.0208(5) -0.0060(4) -0.0074(5) 0.0053(4)
C34 0.0326(6) 0.0229(5) 0.0192(5) -0.0076(4) -0.0113(5) 0.0080(5)
C35 0.0294(6) 0.0225(5) 0.0252(6) -0.0114(5) -0.0163(5) 0.0091(5)
C36 0.0248(6) 0.0194(5) 0.0234(5) -0.0086(4) -0.0109(5) 0.0052(4)
C37 0.0358(7) 0.0350(7) 0.0368(7) -0.0113(6) -0.0227(6) 0.0025(6)
C38 0.0275(6) 0.0269(6) 0.0226(6) -0.0051(5) -0.0055(5) 0.0021(5)
C181 0.0325(8) 0.0315(7) 0.0548(10) -0.0052(7) -0.0065(7) 0.0016(6)
C182 0.0550(10) 0.0267(7) 0.0351(8) 0.0001(6) -0.0082(7) -0.0023(7)
C183 0.0427(9) 0.0303(7) 0.0505(9) -0.0075(7) -0.0187(7) -0.0037(6)
C281 0.0263(7) 0.0511(9) 0.0285(7) -0.0032(6) -0.0064(6) -0.0033(6)
C282 0.0283(7) 0.0431(8) 0.0417(8) -0.0174(7) -0.0169(6) 0.0030(6)
C283 0.0237(6) 0.0493(8) 0.0334(7) -0.0140(6) -0.0125(6) 0.0093(6)
C381 0.0363(8) 0.0274(7) 0.0343(7) -0.0060(6) -0.0058(6) -0.0026(6)
C382 0.0367(8) 0.0411(8) 0.0226(6) -0.0039(6) -0.0049(6) 0.0028(6)
C383 0.0262(7) 0.0348(7) 0.0285(7) -0.0084(6) -0.0064(5) 0.0053(5)

loop_
_atom_type_symbol
_atom_type_description
_atom_type_scat_dispersion_real
_atom_type_scat_dispersion_imag
_atom_type_scat_source
C C 0.0033 0.0016 'International Tables Vol C Tables 4.2.6.8 and 6.1.1.4'
H H 0.0000 0.0000 'International Tables Vol C Tables 4.2.6.8 and 6.1.1.4'
N N 0.0061 0.0033 'International Tables Vol C Tables 4.2.6.8 and 6.1.1.4'
O O 0.0106 0.0060 'International Tables Vol C Tables 4.2.6.8 and 6.1.1.4'

loop_
_geom_angle_atom_site_label_1
_geom_angle_atom_site_label_2
_geom_angle_atom_site_label_3
_geom_angle
_geom_angle_site_symmetry_1
_geom_angle_site_symmetry_3
_geom_angle_publ_flag
C20 N C30 108.66(8) . . ?
C20 N C10 111.26(8) . . ?
C30 N C10 111.70(8) . . ?
C12 O1 H1 111.9(14) . . ?
C22 O2 H2 109.4(12) . . ?
C32 O3 H3 106.2(11) . . ?
C15 O11 C17 116.82(10) . . ?
C25 O21 C27 117.25(9) . . ?
C35 O31 C37 117.38(9) . . ?
N C10 C11 111.31(9) . . ?
N C10 H10A 109.5(7) . . ?
C11 C10 H10A 109.9(7) . . ?
N C10 H10B 107.7(8) . . ?
C11 C10 H10B 110.2(7) . . ?
H10A C10 H10B 108.2(10) . . ?
C12 C11 C16 119.69(10) . . ?
C12 C11 C10 120.79(10) . . ?
C16 C11 C10 119.45(11) . . ?
O1 C12 C11 121.56(10) . . ?
O1 C12 C13 116.93(11) . . ?
C11 C12 C13 121.51(10) . . ?
C14 C13 C12 116.69(11) . . ?
C14 C13 C18 121.48(11) . . ?
C12 C13 C18 121.81(10) . . ?
C15 C14 C13 122.53(11) . . ?
C15 C14 H14 116.1(8) . . ?
C13 C14 H14 121.3(8) . . ?
O11 C15 C16 124.96(11) . . ?
O11 C15 C14 115.06(10) . . ?
C16 C15 C14 119.96(11) . . ?
C15 C16 C11 119.51(11) . . ?
C15 C16 H16 121.1(8) . . ?
C11 C16 H16 119.4(8) . . ?
O11 C17 H17A 106.4(9) . . ?
O11 C17 H17B 111.9(9) . . ?
H17A C17 H17B 108.3(12) . . ?
O11 C17 H17C 110.8(9) . . ?
H17A C17 H17C 110.5(12) . . ?
H17B C17 H17C 108.9(12) . . ?
C183 C18 C182 107.69(11) . . ?
C183 C18 C13 111.45(11) . . ?
C182 C18 C13 110.75(12) . . ?
C183 C18 C181 107.19(12) . . ?
C182 C18 C181 110.19(12) . . ?
C13 C18 C181 109.49(10) . . ?
N C20 C21 111.56(9) . . ?
N C20 H20A 110.1(7) . . ?
C21 C20 H20A 110.2(7) . . ?
N C20 H20B 107.3(7) . . ?
C21 C20 H20B 110.3(7) . . ?
H20A C20 H20B 107.3(10) . . ?
C22 C21 C26 120.08(10) . . ?
C22 C21 C20 119.21(10) . . ?
C26 C21 C20 120.70(10) . . ?
O2 C22 C21 120.71(10) . . ?
O2 C22 C23 117.83(10) . . ?
C21 C22 C23 121.44(10) . . ?
C24 C23 C22 116.62(10) . . ?
C24 C23 C28 121.55(10) . . ?
C22 C23 C28 121.83(10) . . ?
C25 C24 C23 122.57(11) . . ?
C25 C24 H24 118.2(8) . . ?
C23 C24 H24 119.2(8) . . ?
O21 C25 C26 124.96(11) . . ?
O21 C25 C24 115.16(10) . . ?
C26 C25 C24 119.87(10) . . ?
C25 C26 C21 119.38(11) . . ?
C25 C26 H26 121.1(7) . . ?
C21 C26 H26 119.5(7) . . ?
O21 C27 H27A 110.5(8) . . ?
O21 C27 H27B 106.2(8) . . ?
H27A C27 H27B 109.4(12) . . ?
O21 C27 H27C 109.3(8) . . ?
H27A C27 H27C 112.1(12) . . ?
H27B C27 H27C 109.1(12) . . ?
C283 C28 C23 111.30(11) . . ?
C283 C28 C281 108.02(11) . . ?
C23 C28 C281 109.59(10) . . ?
C283 C28 C282 107.11(10) . . ?
C23 C28 C282 110.59(10) . . ?
C281 C28 C282 110.17(12) . . ?
N C30 C31 113.81(9) . . ?
N C30 H30A 110.7(7) . . ?
C31 C30 H30A 109.2(7) . . ?
N C30 H30B 106.2(7) . . ?
C31 C30 H30B 109.1(7) . . ?
H30A C30 H30B 107.5(10) . . ?
C32 C31 C36 120.18(10) . . ?
C32 C31 C30 120.53(10) . . ?
C36 C31 C30 119.18(10) . . ?
O3 C32 C31 119.63(10) . . ?
O3 C32 C33 118.85(10) . . ?
C31 C32 C33 121.52(10) . . ?
C34 C33 C32 116.38(10) . . ?
C34 C33 C38 121.26(10) . . ?
C32 C33 C38 122.37(10) . . ?
C35 C34 C33 122.67(10) . . ?
C35 C34 H34 116.6(8) . . ?
C33 C34 H34 120.7(8) . . ?
O31 C35 C36 125.07(11) . . ?
O31 C35 C34 114.88(10) . . ?
C36 C35 C34 120.05(10) . . ?
C35 C36 C31 119.19(11) . . ?
C35 C36 H36 122.9(7) . . ?
C31 C36 H36 117.9(7) . . ?
O31 C37 H37A 111.4(8) . . ?
O31 C37 H37B 105.4(9) . . ?
H37A C37 H37B 110.0(12) . . ?
O31 C37 H37C 111.2(9) . . ?
H37A C37 H37C 109.8(12) . . ?
H37B C37 H37C 109.0(12) . . ?
C383 C38 C33 110.54(10) . . ?
C383 C38 C382 107.51(10) . . ?
C33 C38 C382 111.32(10) . . ?
C383 C38 C381 110.00(11) . . ?
C33 C38 C381 109.74(10) . . ?
C382 C38 C381 107.66(11) . . ?
C18 C181 H18A 112.1(9) . . ?
C18 C181 H18B 109.4(10) . . ?
H18A C181 H18B 107.9(13) . . ?
C18 C181 H18C 110.3(10) . . ?
H18A C181 H18C 107.5(13) . . ?
H18B C181 H18C 109.7(13) . . ?
C18 C182 H18D 110.2(10) . . ?
C18 C182 H18E 112.2(10) . . ?
H18D C182 H18E 109.3(13) . . ?
C18 C182 H18F 109.2(9) . . ?
H18D C182 H18F 107.8(13) . . ?
H18E C182 H18F 108.0(13) . . ?
C18 C183 H18G 113.0(9) . . ?
C18 C183 H18H 108.9(9) . . ?
H18G C183 H18H 107.5(12) . . ?
C18 C183 H18I 112.7(9) . . ?
H18G C183 H18I 106.1(13) . . ?
H18H C183 H18I 108.4(13) . . ?
C28 C281 H28A 111.2(9) . . ?
C28 C281 H28B 112.3(9) . . ?
H28A C281 H28B 108.6(13) . . ?
C28 C281 H28C 110.7(9) . . ?
H28A C281 H28C 106.7(12) . . ?
H28B C281 H28C 107.0(12) . . ?
C28 C282 H28D 109.7(9) . . ?
C28 C282 H28E 109.9(8) . . ?
H28D C282 H28E 106.5(12) . . ?
C28 C282 H28F 113.1(8) . . ?
H28D C282 H28F 108.6(12) . . ?
H28E C282 H28F 108.8(12) . . ?
C28 C283 H28G 111.9(9) . . ?
C28 C283 H28H 111.8(8) . . ?
H28G C283 H28H 107.8(12) . . ?
C28 C283 H28I 107.4(9) . . ?
H28G C283 H28I 109.9(12) . . ?
H28H C283 H28I 108.0(11) . . ?
C38 C381 H38A 112.3(9) . . ?
C38 C381 H38B 111.6(9) . . ?
H38A C381 H38B 108.4(13) . . ?
C38 C381 H38C 108.5(9) . . ?
H38A C381 H38C 107.1(12) . . ?
H38B C381 H38C 108.8(13) . . ?
C38 C382 H38D 111.9(8) . . ?
C38 C382 H38E 112.2(8) . . ?
H38D C382 H38E 107.8(12) . . ?
C38 C382 H38F 109.5(9) . . ?
H38D C382 H38F 108.5(12) . . ?
H38E C382 H38F 106.7(12) . . ?
C38 C383 H38G 110.7(8) . . ?
C38 C383 H38H 109.0(8) . . ?
H38G C383 H38H 108.6(11) . . ?
C38 C383 H38I 111.7(9) . . ?
H38G C383 H38I 108.8(11) . . ?
H38H C383 H38I 107.9(12) . . ?

loop_
_geom_bond_atom_site_label_1
_geom_bond_atom_site_label_2
_geom_bond_distance
_geom_bond_site_symmetry_2
_geom_bond_publ_flag
N C20 1.4804(13) . ?
N C30 1.4809(13) . ?
N C10 1.4839(14) . ?
O1 C12 1.3754(14) . ?
O1 H1 0.83(2) . ?
O2 C22 1.3806(13) . ?
O2 H2 0.838(18) . ?
O3 C32 1.3849(13) . ?
O3 H3 0.905(18) . ?
O11 C15 1.3772(13) . ?
O11 C17 1.4211(17) . ?
O21 C25 1.3766(13) . ?
O21 C27 1.4214(16) . ?
O31 C35 1.3765(13) . ?
O31 C37 1.4205(16) . ?
C10 C11 1.5107(15) . ?
C10 H10A 1.009(13) . ?
C10 H10B 0.973(13) . ?
C11 C12 1.3917(17) . ?
C11 C16 1.4001(16) . ?
C12 C13 1.4121(16) . ?
C13 C14 1.3885(17) . ?
C13 C18 1.5361(17) . ?
C14 C15 1.3869(17) . ?
C14 H14 0.975(14) . ?
C15 C16 1.3821(16) . ?
C16 H16 0.962(13) . ?
C17 H17A 0.984(15) . ?
C17 H17B 0.999(16) . ?
C17 H17C 1.012(16) . ?
C18 C183 1.5296(19) . ?
C18 C182 1.5357(19) . ?
C18 C181 1.5418(19) . ?
C20 C21 1.5051(15) . ?
C20 H20A 0.994(13) . ?
C20 H20B 0.973(12) . ?
C21 C22 1.3918(15) . ?
C21 C26 1.3927(15) . ?
C22 C23 1.4081(15) . ?
C23 C24 1.3895(16) . ?
C23 C28 1.5351(16) . ?
C24 C25 1.3876(17) . ?
C24 H24 0.953(14) . ?
C25 C26 1.3830(16) . ?
C26 H26 0.961(12) . ?
C27 H27A 1.008(15) . ?
C27 H27B 0.997(15) . ?
C27 H27C 1.010(15) . ?
C28 C283 1.5318(18) . ?
C28 C281 1.5395(18) . ?
C28 C282 1.5406(18) . ?
C30 C31 1.5093(15) . ?
C30 H30A 0.991(13) . ?
C30 H30B 0.994(13) . ?
C31 C32 1.3921(16) . ?
C31 C36 1.3939(15) . ?
C32 C33 1.4100(15) . ?
C33 C34 1.3892(16) . ?
C33 C38 1.5364(16) . ?
C34 C35 1.3890(17) . ?
C34 H34 0.980(13) . ?
C35 C36 1.3801(15) . ?
C36 H36 0.982(13) . ?
C37 H37A 1.003(14) . ?
C37 H37B 0.993(16) . ?
C37 H37C 0.998(16) . ?
C38 C383 1.5358(17) . ?
C38 C382 1.5373(17) . ?
C38 C381 1.5388(17) . ?
C181 H18A 1.005(17) . ?
C181 H18B 0.980(17) . ?
C181 H18C 1.006(17) . ?
C182 H18D 0.999(18) . ?
C182 H18E 1.002(17) . ?
C182 H18F 1.001(17) . ?
C183 H18G 0.982(16) . ?
C183 H18H 0.994(16) . ?
C183 H18I 1.001(17) . ?
C281 H28A 1.015(17) . ?
C281 H28B 1.002(16) . ?
C281 H28C 1.007(16) . ?
C282 H28D 1.005(16) . ?
C282 H28E 1.013(15) . ?
C282 H28F 1.002(15) . ?
C283 H28G 1.018(16) . ?
C283 H28H 1.001(15) . ?
C283 H28I 1.022(16) . ?
C381 H38A 0.978(15) . ?
C381 H38B 0.989(17) . ?
C381 H38C 1.004(17) . ?
C382 H38D 0.998(15) . ?
C382 H38E 1.007(15) . ?
C382 H38F 1.024(16) . ?
C383 H38G 1.013(14) . ?
C383 H38H 1.014(15) . ?
C383 H38I 0.981(15) . ?

loop_
_cod_related_entry_id
_cod_related_entry_database
_cod_related_entry_code
1 ChemSpider 30660978
